data_2213520
loop_
_publ_author_name
'Wan-Yun Huang'
'Gui-Fa Su'
'Cheng-Xue Pan'
'Jiang-Ke Qin'

_publ_section_title
;
 1-Benzamido-2-(2-furyl)-3-phenylcyclopropanecarboxylic acid
;
_journal_coeditor_code RZ2121
_journal_issue 5
_journal_name_full 'Acta Crystallographica Section E'
_journal_page_first o2686
_journal_page_last o2687
_journal_paper_doi 10.1107/S1600536807019150
_journal_volume 63
_journal_year 2007
_chemical_formula_iupac 'C21 H17 N O4'
_chemical_formula_moiety 'C21 H17 N O4'
_chemical_formula_sum 'C21 H17 N O4'
_chemical_formula_weight 347.36
_chemical_name_systematic
;
1-Benzamido-2-(2-furyl)-3-phenylcyclopropanecarboxylic acid
;
_space_group_IT_number 14
_symmetry_cell_setting monoclinic
_symmetry_space_group_name_Hall '-P 2yn'
_symmetry_space_group_name_H-M 'P 1 21/n 1'
_atom_sites_solution_hydrogens geom
_atom_sites_solution_primary direct
_atom_sites_solution_secondary difmap
_audit_creation_method SHELXL-97
_cell_angle_alpha 90.00
_cell_angle_beta 98.04(2)
_cell_angle_gamma 90.00
_cell_formula_units_Z 4
_cell_length_a 9.134(2)
_cell_length_b 10.641(3)
_cell_length_c 17.696(5)
_cell_measurement_reflns_used 36
_cell_measurement_temperature 284(2)
_cell_measurement_theta_max 13.05
_cell_measurement_theta_min 2.32
_cell_volume 1703.1(8)
_computing_cell_refinement XSCANS
_computing_data_collection 'XSCANS (Siemens, 1994)'
_computing_data_reduction 'SHELXTL (Siemens, 1994)'
_computing_molecular_graphics SHELXTL
_computing_publication_material SHELXTL
_computing_structure_refinement 'SHELXL97 (Sheldrick, 1997)'
_computing_structure_solution 'SHELXS97 (Sheldrick, 1997)'
_diffrn_ambient_temperature 284(2)
_diffrn_measured_fraction_theta_full 1.000
_diffrn_measured_fraction_theta_max 1.000
_diffrn_measurement_device_type 'Siemens P4'
_diffrn_measurement_method \w
_diffrn_radiation_monochromator graphite
_diffrn_radiation_source 'normal-focus sealed tube'
_diffrn_radiation_type MoK\a
_diffrn_radiation_wavelength 0.71073
_diffrn_reflns_av_R_equivalents 0.0174
_diffrn_reflns_av_sigmaI/netI 0.0730
_diffrn_reflns_limit_h_max 11
_diffrn_reflns_limit_h_min 0
_diffrn_reflns_limit_k_max 13
_diffrn_reflns_limit_k_min 0
_diffrn_reflns_limit_l_max 22
_diffrn_reflns_limit_l_min -22
_diffrn_reflns_number 4308
_diffrn_reflns_theta_full 27.00
_diffrn_reflns_theta_max 27.00
_diffrn_reflns_theta_min 2.24
_diffrn_standards_decay_% 0.31
_diffrn_standards_interval_count 97
_diffrn_standards_number 3
_exptl_absorpt_coefficient_mu 0.094
_exptl_absorpt_correction_type none
_exptl_crystal_colour colourless
_exptl_crystal_density_diffrn 1.355
_exptl_crystal_density_method 'not measured'
_exptl_crystal_description block
_exptl_crystal_F_000 728
_exptl_crystal_size_max 0.58
_exptl_crystal_size_mid 0.46
_exptl_crystal_size_min 0.18
_refine_diff_density_max 0.220
_refine_diff_density_min -0.188
_refine_ls_extinction_coef 0.0074(6)
_refine_ls_extinction_expression Fc^*^=kFc[1+0.001xFc^2^\l^3^/sin(2\q)]^-1/4^
_refine_ls_extinction_method SHELXL97
_refine_ls_goodness_of_fit_ref 0.991
_refine_ls_hydrogen_treatment mixed
_refine_ls_matrix_type full
_refine_ls_number_parameters 244
_refine_ls_number_reflns 3716
_refine_ls_number_restraints 0
_refine_ls_restrained_S_all 0.991
_refine_ls_R_factor_all 0.0959
_refine_ls_R_factor_gt 0.0471
_refine_ls_shift/su_max 0.000
_refine_ls_shift/su_mean 0.000
_refine_ls_structure_factor_coef Fsqd
_refine_ls_weighting_details 'calc w=1/[\s^2^(Fo^2^)+(0.0216P)^2^] where P=(Fo^2^+2Fc^2^)/3'
_refine_ls_weighting_scheme calc
_refine_ls_wR_factor_gt 0.0779
_refine_ls_wR_factor_ref 0.0848
_reflns_number_gt 1987
_reflns_number_total 3716
_reflns_threshold_expression I>2\s(I)
_cod_data_source_file rz2121.cif
_cod_data_source_block I
_cod_depositor_comments
;
The following automatic conversions were performed:
'_symmetry_cell_setting' value 'Monoclinic' changed to 'monoclinic'
according to '/home/saulius/struct/CIF-dictionaries/cif_core.dic'
dictionary named 'cif_core.dic' version 2.4.1 from 2010-06-29.

Automatic conversion script
Id: cif_fix_enum 1527 2010-12-29 10:47:43Z saulius 

The following automatic conversions were performed:

'_symmetry_cell_setting' value 'Monoclinic' changed to 'monoclinic'
according to /home/saulius/struct/CIF-dictionaries/cif_core.dic
dictionary named 'cif_core.dic' version 2.4.1 from 2010-06-29.

Automatic conversion script
Id: cif_fix_values 1715 2011-07-08 13:25:40Z adriana 
;
_cod_original_sg_symbol_H-M 'P 21/n'
_cod_database_code 2213520
_cod_database_fobs_code 2213520

loop_
_symmetry_equiv_pos_as_xyz
'x, y, z'
'-x+1/2, y+1/2, -z+1/2'
'-x, -y, -z'
'x-1/2, -y-1/2, z-1/2'

loop_
_atom_site_type_symbol
_atom_site_label
_atom_site_fract_x
_atom_site_fract_y
_atom_site_fract_z
_atom_site_U_iso_or_equiv
_atom_site_adp_type
_atom_site_calc_flag
_atom_site_refinement_flags
_atom_site_occupancy
O O1 0.12980(14) 0.18381(12) 0.74206(7) 0.0406(4) Uani d . 1
O O2 0.61743(15) 0.49091(12) 0.69260(7) 0.0379(4) Uani d . 1
O O3 0.65878(16) 0.15595(13) 0.81600(7) 0.0421(4) Uani d . 1
O O4 0.63647(16) 0.17160(14) 0.68908(8) 0.0519(4) Uani d . 1
N N1 0.42613(18) 0.35769(16) 0.68463(9) 0.0325(4) Uani d . 1
C C1 0.4666(2) 0.6395(2) 0.57247(12) 0.0498(6) Uani d . 1
H H1 0.5505 0.6738 0.6009 0.060 Uiso calc R 1
C C2 0.3937(3) 0.7053(2) 0.51076(14) 0.0678(8) Uani d . 1
H H2 0.4280 0.7842 0.4990 0.081 Uiso calc R 1
C C3 0.2731(3) 0.6563(3) 0.46736(13) 0.0574(7) Uani d . 1
H H3 0.2260 0.7007 0.4257 0.069 Uiso calc R 1
C C4 0.2216(3) 0.5421(3) 0.48508(13) 0.0675(8) Uani d . 1
H H4 0.1387 0.5081 0.4557 0.081 Uiso calc R 1
C C5 0.2928(3) 0.4763(2) 0.54695(12) 0.0615(7) Uani d . 1
H H5 0.2570 0.3979 0.5587 0.074 Uiso calc R 1
C C6 0.4160(2) 0.52463(18) 0.59176(10) 0.0319(5) Uani d . 1
C C7 0.4962(2) 0.45752(18) 0.65923(10) 0.0299(5) Uani d . 1
C C8 0.4802(2) 0.29543(17) 0.75480(10) 0.0296(5) Uani d . 1
C C9 0.36108(19) 0.26244(18) 0.80545(10) 0.0316(5) Uani d . 1
H H9 0.3813 0.1870 0.8370 0.038 Uiso calc R 1
C C10 0.4629(2) 0.36961(18) 0.82647(10) 0.0315(5) Uani d . 1
H H10 0.4144 0.4508 0.8146 0.038 Uiso calc R 1
C C11 0.5997(2) 0.20313(18) 0.74898(12) 0.0328(5) Uani d . 1
C C12 0.2048(2) 0.28434(19) 0.77655(11) 0.0328(5) Uani d . 1
C C13 0.1147(2) 0.3833(2) 0.77355(13) 0.0558(7) Uani d . 1
H H13 0.1393 0.4633 0.7924 0.067 Uiso calc R 1
C C14 -0.0264(2) 0.3440(2) 0.73621(13) 0.0521(6) Uani d . 1
H H14 -0.1116 0.3926 0.7264 0.063 Uiso calc R 1
C C15 -0.0115(2) 0.2245(2) 0.71838(12) 0.0444(6) Uani d . 1
H H15 -0.0867 0.1748 0.6932 0.053 Uiso calc R 1
C C16 0.5729(2) 0.37547(18) 0.89739(11) 0.0326(5) Uani d . 1
C C17 0.5379(2) 0.3344(2) 0.96626(12) 0.0494(6) Uani d . 1
H H17 0.4471 0.2962 0.9686 0.059 Uiso calc R 1
C C18 0.6378(3) 0.3499(2) 1.03234(13) 0.0633(8) Uani d . 1
H H18 0.6131 0.3225 1.0789 0.076 Uiso calc R 1
C C19 0.7717(3) 0.4049(3) 1.02947(14) 0.0687(8) Uani d . 1
H H19 0.8389 0.4142 1.0737 0.082 Uiso calc R 1
C C20 0.8062(3) 0.4465(2) 0.96078(14) 0.0638(8) Uani d . 1
H H20 0.8970 0.4847 0.9585 0.077 Uiso calc R 1
C C21 0.7076(2) 0.4320(2) 0.89531(12) 0.0449(6) Uani d . 1
H H21 0.7323 0.4607 0.8491 0.054 Uiso calc R 1
H H3O 0.741(3) 0.097(2) 0.8087(12) 0.080(8) Uiso d . 1
H H101 0.337(2) 0.3400(19) 0.6641(11) 0.055(7) Uiso d . 1

loop_
_atom_site_aniso_label
_atom_site_aniso_U_11
_atom_site_aniso_U_22
_atom_site_aniso_U_33
_atom_site_aniso_U_12
_atom_site_aniso_U_13
_atom_site_aniso_U_23
O1 0.0312(8) 0.0355(9) 0.0538(9) -0.0011(7) 0.0013(7) -0.0022(7)
O2 0.0349(8) 0.0387(9) 0.0383(8) -0.0108(7) -0.0011(6) 0.0040(7)
O3 0.0461(9) 0.0422(9) 0.0371(9) 0.0162(8) 0.0021(7) 0.0022(7)
O4 0.0528(10) 0.0624(11) 0.0410(9) 0.0198(8) 0.0082(8) -0.0021(8)
N1 0.0284(10) 0.0337(11) 0.0338(10) -0.0039(9) -0.0018(8) 0.0081(8)
C1 0.0502(14) 0.0445(15) 0.0519(14) -0.0058(12) -0.0030(12) 0.0137(12)
C2 0.0798(19) 0.0526(16) 0.0677(18) 0.0002(16) -0.0020(15) 0.0272(14)
C3 0.0667(18) 0.0658(19) 0.0393(14) 0.0257(15) 0.0063(13) 0.0151(13)
C4 0.0662(18) 0.082(2) 0.0481(16) -0.0010(17) -0.0151(13) 0.0083(15)
C5 0.0666(17) 0.0581(17) 0.0525(15) -0.0148(14) -0.0169(13) 0.0180(13)
C6 0.0360(12) 0.0328(12) 0.0273(11) 0.0042(10) 0.0057(9) -0.0002(9)
C7 0.0327(11) 0.0269(11) 0.0311(11) 0.0024(10) 0.0085(9) -0.0033(9)
C8 0.0273(10) 0.0264(11) 0.0347(11) 0.0001(9) 0.0029(9) 0.0037(9)
C9 0.0307(11) 0.0282(11) 0.0362(12) -0.0006(9) 0.0057(9) 0.0051(9)
C10 0.0298(11) 0.0270(11) 0.0370(11) 0.0023(9) 0.0023(9) 0.0007(9)
C11 0.0277(11) 0.0323(12) 0.0376(12) -0.0043(9) 0.0017(10) 0.0001(10)
C12 0.0304(11) 0.0299(11) 0.0387(12) -0.0033(10) 0.0063(9) -0.0002(10)
C13 0.0397(14) 0.0390(14) 0.0862(19) 0.0050(12) 0.0003(13) -0.0083(13)
C14 0.0295(12) 0.0495(16) 0.0758(17) 0.0095(12) 0.0019(12) 0.0026(13)
C15 0.0272(12) 0.0534(15) 0.0504(14) -0.0030(12) -0.0020(10) 0.0055(12)
C16 0.0362(12) 0.0278(11) 0.0332(12) 0.0033(10) 0.0025(9) -0.0012(9)
C17 0.0475(14) 0.0578(16) 0.0439(14) 0.0041(12) 0.0101(11) 0.0076(12)
C18 0.083(2) 0.0742(19) 0.0325(13) 0.0207(17) 0.0066(14) 0.0060(13)
C19 0.081(2) 0.069(2) 0.0476(17) 0.0103(17) -0.0201(16) -0.0147(14)
C20 0.0575(16) 0.0613(18) 0.0658(18) -0.0141(14) -0.0156(14) -0.0026(15)
C21 0.0411(13) 0.0473(14) 0.0438(13) -0.0090(11) -0.0029(11) 0.0031(11)

loop_
_atom_type_symbol
_atom_type_description
_atom_type_scat_dispersion_real
_atom_type_scat_dispersion_imag
_atom_type_scat_source
C C 0.0033 0.0016 'International Tables Vol C Tables 4.2.6.8 and 6.1.1.4'
H H 0.0000 0.0000 'International Tables Vol C Tables 4.2.6.8 and 6.1.1.4'
N N 0.0061 0.0033 'International Tables Vol C Tables 4.2.6.8 and 6.1.1.4'
O O 0.0106 0.0060 'International Tables Vol C Tables 4.2.6.8 and 6.1.1.4'

loop_
_geom_angle_atom_site_label_1
_geom_angle_atom_site_label_2
_geom_angle_atom_site_label_3
_geom_angle
C12 O1 C15 106.33(16)
C11 O3 H3O 109.8(12)
C7 N1 C8 122.06(16)
C7 N1 H101 119.6(14)
C8 N1 H101 117.0(14)
C6 C1 C2 120.4(2)
C6 C1 H1 119.8
C2 C1 H1 119.8
C3 C2 C1 121.0(2)
C3 C2 H2 119.5
C1 C2 H2 119.5
C4 C3 C2 119.6(2)
C4 C3 H3 120.2
C2 C3 H3 120.2
C3 C4 C5 119.8(2)
C3 C4 H4 120.1
C5 C4 H4 120.1
C6 C5 C4 121.4(2)
C6 C5 H5 119.3
C4 C5 H5 119.3
C1 C6 C5 117.80(19)
C1 C6 C7 118.84(18)
C5 C6 C7 123.36(19)
O2 C7 N1 120.24(17)
O2 C7 C6 123.58(18)
N1 C7 C6 116.15(17)
N1 C8 C11 114.44(16)
N1 C8 C10 114.80(16)
C11 C8 C10 124.41(16)
N1 C8 C9 115.03(15)
C11 C8 C9 118.38(16)
C10 C8 C9 57.99(12)
C12 C9 C10 120.68(17)
C12 C9 C8 119.48(16)
C10 C9 C8 60.23(12)
C12 C9 H9 115.2
C10 C9 H9 115.2
C8 C9 H9 115.2
C9 C10 C16 124.47(17)
C9 C10 C8 61.78(12)
C16 C10 C8 125.84(16)
C9 C10 H10 112.0
C16 C10 H10 112.0
C8 C10 H10 112.0
O4 C11 O3 123.47(19)
O4 C11 C8 123.01(18)
O3 C11 C8 113.49(18)
C13 C12 O1 109.42(17)
C13 C12 C9 134.8(2)
O1 C12 C9 115.72(17)
C12 C13 C14 107.4(2)
C12 C13 H13 126.3
C14 C13 H13 126.3
C15 C14 C13 106.0(2)
C15 C14 H14 127.0
C13 C14 H14 127.0
C14 C15 O1 110.8(2)
C14 C15 H15 124.6
O1 C15 H15 124.6
C17 C16 C21 118.89(19)
C17 C16 C10 121.24(19)
C21 C16 C10 119.67(18)
C16 C17 C18 120.2(2)
C16 C17 H17 119.9
C18 C17 H17 119.9
C19 C18 C17 120.4(2)
C19 C18 H18 119.8
C17 C18 H18 119.8
C18 C19 C20 119.4(2)
C18 C19 H19 120.3
C20 C19 H19 120.3
C19 C20 C21 120.5(2)
C19 C20 H20 119.8
C21 C20 H20 119.8
C20 C21 C16 120.7(2)
C20 C21 H21 119.7
C16 C21 H21 119.7

loop_
_geom_bond_atom_site_label_1
_geom_bond_atom_site_label_2
_geom_bond_distance
O1 C12 1.367(2)
O1 C15 1.370(2)
O2 C7 1.232(2)
O3 C11 1.331(2)
O3 H3O 1.00(2)
O4 C11 1.203(2)
N1 C7 1.349(2)
N1 C8 1.433(2)
N1 H101 0.866(19)
C1 C6 1.367(3)
C1 C2 1.387(3)
C1 H1 0.9300
C2 C3 1.356(3)
C2 H2 0.9300
C3 C4 1.355(3)
C3 H3 0.9300
C4 C5 1.383(3)
C4 H4 0.9300
C5 C6 1.382(3)
C5 H5 0.9300
C6 C7 1.492(3)
C8 C11 1.483(3)
C8 C10 1.521(2)
C8 C9 1.544(2)
C9 C12 1.466(2)
C9 C10 1.485(2)
C9 H9 0.9800
C10 C16 1.496(2)
C10 H10 0.9800
C12 C13 1.333(3)
C13 C14 1.426(3)
C13 H13 0.9300
C14 C15 1.322(3)
C14 H14 0.9300
C15 H15 0.9300
C16 C17 1.374(3)
C16 C21 1.374(3)
C17 C18 1.388(3)
C17 H17 0.9300
C18 C19 1.363(3)
C18 H18 0.9300
C19 C20 1.371(3)
C19 H19 0.9300
C20 C21 1.373(3)
C20 H20 0.9300
C21 H21 0.9300

loop_
_geom_hbond_atom_site_label_D
_geom_hbond_atom_site_label_H
_geom_hbond_atom_site_label_A
_geom_hbond_site_symmetry_A
_geom_hbond_distance_DH
_geom_hbond_distance_HA
_geom_hbond_distance_DA
_geom_hbond_angle_DHA
O3 H3O O2 2_646 1.00(2) 1.72(2) 2.715(2) 173(2)

loop_
_geom_torsion_atom_site_label_1
_geom_torsion_atom_site_label_2
_geom_torsion_atom_site_label_3
_geom_torsion_atom_site_label_4
_geom_torsion
C6 C1 C2 C3 -1.4(4)
C1 C2 C3 C4 0.9(4)
C2 C3 C4 C5 -0.3(4)
C3 C4 C5 C6 0.2(4)
C2 C1 C6 C5 1.3(3)
C2 C1 C6 C7 -179.1(2)
C4 C5 C6 C1 -0.7(3)
C4 C5 C6 C7 179.7(2)
C8 N1 C7 O2 6.8(3)
C8 N1 C7 C6 -171.13(16)
C1 C6 C7 O2 -10.5(3)
C5 C6 C7 O2 169.1(2)
C1 C6 C7 N1 167.40(18)
C5 C6 C7 N1 -13.0(3)
C7 N1 C8 C11 -81.8(2)
C7 N1 C8 C10 71.5(2)
C7 N1 C8 C9 136.12(18)
N1 C8 C9 C12 5.9(3)
C11 C8 C9 C12 -134.58(19)
C10 C8 C9 C12 110.6(2)
N1 C8 C9 C10 -104.72(18)
C11 C8 C9 C10 114.82(19)
C12 C9 C10 C16 135.40(19)
C8 C9 C10 C16 -115.9(2)
C12 C9 C10 C8 -108.66(19)
N1 C8 C10 C9 105.11(17)
C11 C8 C10 C9 -104.5(2)
N1 C8 C10 C16 -141.02(19)
C11 C8 C10 C16 9.3(3)
C9 C8 C10 C16 113.9(2)
N1 C8 C11 O4 -8.5(3)
C10 C8 C11 O4 -158.96(19)
C9 C8 C11 O4 132.2(2)
N1 C8 C11 O3 173.46(16)
C10 C8 C11 O3 23.0(3)
C9 C8 C11 O3 -45.9(2)
C15 O1 C12 C13 -0.8(2)
C15 O1 C12 C9 -178.99(16)
C10 C9 C12 C13 -12.8(3)
C8 C9 C12 C13 -83.6(3)
C10 C9 C12 O1 164.89(16)
C8 C9 C12 O1 94.0(2)
O1 C12 C13 C14 0.9(3)
C9 C12 C13 C14 178.7(2)
C12 C13 C14 C15 -0.7(3)
C13 C14 C15 O1 0.3(3)
C12 O1 C15 C14 0.3(2)
C9 C10 C16 C17 -41.2(3)
C8 C10 C16 C17 -119.0(2)
C9 C10 C16 C21 144.11(19)
C8 C10 C16 C21 66.3(3)
C21 C16 C17 C18 -0.2(3)
C10 C16 C17 C18 -174.9(2)
C16 C17 C18 C19 -0.5(4)
C17 C18 C19 C20 0.9(4)
C18 C19 C20 C21 -0.5(4)
C19 C20 C21 C16 -0.1(4)
C17 C16 C21 C20 0.5(3)
C10 C16 C21 C20 175.3(2)
